data_7707481
loop_
_publ_author_name
'Dodonov, Vladimir A.'
'Kushnerova, Olga A.'
'Baranov, Evgeny V.'
'Novikov, Alexander S.'
'Fedushkin, Igor L.'

_publ_section_title
;
 Activation and modification of carbon dioxide by redox-active low-valent
 gallium species.
;
_journal_issue 25
_journal_name_full 'Dalton transactions (Cambridge, England : 2003)'
_journal_page_first 8899
_journal_page_last 8906
_journal_paper_doi 10.1039/d1dt01199e
_journal_volume 50
_journal_year 2021
_chemical_formula_sum 'C102 H130 Ga2 N6 Na2 O12'
_chemical_formula_weight 1817.53
_space_group_crystal_system tetragonal
_space_group_IT_number 92
_space_group_name_Hall 'P 4abw 2nw'
_space_group_name_H-M_alt 'P 41 21 2'
_atom_sites_solution_hydrogens geom
_atom_sites_solution_primary dual
_atom_sites_solution_secondary difmap
_audit_creation_method SHELXL-2018/3
_audit_update_record
;
2021-05-04 deposited with the CCDC.	2021-05-25 downloaded from the CCDC.
;
_cell_angle_alpha 90
_cell_angle_beta 90
_cell_angle_gamma 90
_cell_formula_units_Z 4
_cell_length_a 15.1442(16)
_cell_length_b 15.1442(16)
_cell_length_c 43.794(5)
_cell_measurement_reflns_used 9939
_cell_measurement_temperature 150(2)
_cell_measurement_theta_max 23.20
_cell_measurement_theta_min 2.69
_cell_volume 10044.0(19)
_computing_cell_refinement SAINT
_computing_data_collection APEX3
_computing_data_reduction SAINT
_computing_molecular_graphics SHELXTL
_computing_publication_material SHELXTL
_computing_structure_refinement 'SHELXL-2018/3 (Sheldrick, 2018)'
_computing_structure_solution SHELXT-2014/5
_diffrn_ambient_temperature 150(2)
_diffrn_measured_fraction_theta_full 0.998
_diffrn_measured_fraction_theta_max 0.999
_diffrn_measurement_device_type 'Bruker D8 Quest (CMOS)'
_diffrn_measurement_method '\w scans'
_diffrn_radiation_type MoK\a
_diffrn_radiation_wavelength 0.71073
_diffrn_reflns_av_R_equivalents 0.1388
_diffrn_reflns_av_unetI/netI 0.0787
_diffrn_reflns_Laue_measured_fraction_full 0.998
_diffrn_reflns_Laue_measured_fraction_max 0.999
_diffrn_reflns_limit_h_max 16
_diffrn_reflns_limit_h_min -18
_diffrn_reflns_limit_k_max 18
_diffrn_reflns_limit_k_min -17
_diffrn_reflns_limit_l_max 54
_diffrn_reflns_limit_l_min -53
_diffrn_reflns_number 91251
_diffrn_reflns_point_group_measured_fraction_full 0.999
_diffrn_reflns_point_group_measured_fraction_max 0.999
_diffrn_reflns_theta_full 25.242
_diffrn_reflns_theta_max 26.000
_diffrn_reflns_theta_min 2.359
_diffrn_source 'microfocus tube'
_exptl_absorpt_coefficient_mu 0.605
_exptl_absorpt_correction_T_max 0.8704
_exptl_absorpt_correction_T_min 0.4475
_exptl_absorpt_correction_type multi-scan
_exptl_absorpt_process_details SADABS-2016/2
_exptl_crystal_colour blue
_exptl_crystal_density_diffrn 1.202
_exptl_crystal_description prism
_exptl_crystal_F_000 3856
_exptl_crystal_size_max 0.340
_exptl_crystal_size_mid 0.190
_exptl_crystal_size_min 0.120
_refine_diff_density_max 0.381
_refine_diff_density_min -0.450
_refine_diff_density_rms 0.059
_refine_ls_abs_structure_details
;
 Refined as an inversion twin.
;
_refine_ls_abs_structure_Flack 0.07(2)
_refine_ls_extinction_method none
_refine_ls_goodness_of_fit_ref 1.029
_refine_ls_hydrogen_treatment constr
_refine_ls_matrix_type full
_refine_ls_number_parameters 627
_refine_ls_number_reflns 9887
_refine_ls_number_restraints 864
_refine_ls_restrained_S_all 1.042
_refine_ls_R_factor_all 0.1046
_refine_ls_R_factor_gt 0.0617
_refine_ls_shift/su_max 0.001
_refine_ls_shift/su_mean 0.000
_refine_ls_structure_factor_coef Fsqd
_refine_ls_weighting_details 'w=1/[\s^2^(Fo^2^)+(0.0764P)^2^+3.3775P] where P=(Fo^2^+2Fc^2^)/3'
_refine_ls_weighting_scheme calc
_refine_ls_wR_factor_gt 0.1380
_refine_ls_wR_factor_ref 0.1515
_reflns_Friedel_coverage 0.747
_reflns_Friedel_fraction_full 1.000
_reflns_Friedel_fraction_max 1.000
_reflns_number_gt 7026
_reflns_number_total 9887
_reflns_threshold_expression 'I > 2\s(I)'
_cod_data_source_file d1dt01199e25.cif
_cod_data_source_block biangaphnco2
_cod_depositor_comments 'Adding full bibliography for 7707480--7707489.cif.'
_cod_original_cell_volume 10044(2)
_cod_database_code 7707481
_shelx_shelxl_version_number 2018/3
_shelx_space_group_comment
;
The symmetry employed for this shelxl refinement is uniquely defined
by the following loop, which should always be used as a source of
symmetry information in preference to the above space-group names.
They are only intended as comments.
;
_shelx_estimated_absorpt_t_min 0.821
_shelx_estimated_absorpt_t_max 0.931

loop_
_space_group_symop_operation_xyz
'x, y, z'
'-x, -y, z+1/2'
'-y+1/2, x+1/2, z+1/4'
'y+1/2, -x+1/2, z+3/4'
'-x+1/2, y+1/2, -z+1/4'
'x+1/2, -y+1/2, -z+3/4'
'y, x, -z'
'-y, -x, -z+1/2'

loop_
_atom_site_label
_atom_site_type_symbol
_atom_site_fract_x
_atom_site_fract_y
_atom_site_fract_z
_atom_site_U_iso_or_equiv
_atom_site_adp_type
_atom_site_occupancy
_atom_site_site_symmetry_order
_atom_site_calc_flag
_atom_site_refinement_flags_posn
_atom_site_refinement_flags_adp
_atom_site_refinement_flags_occupancy
_atom_site_disorder_assembly
_atom_site_disorder_group
Ga1 Ga 0.28153(4) 0.31576(4) 0.29699(2) 0.03892(19) Uani 1 1 d . . . . .
Na1 Na 0.4485(2) 0.63491(19) 0.28433(6) 0.0749(9) Uani 1 1 d . . . . .
O1 O 0.3595(3) 0.3836(3) 0.27109(9) 0.0504(10) Uani 1 1 d . . . . .
O2 O 0.3425(3) 0.5313(3) 0.26885(10) 0.0627(12) Uani 1 1 d . . . . .
N1 N 0.3192(3) 0.2490(3) 0.33042(9) 0.0400(11) Uani 1 1 d . . . . .
N2 N 0.2081(3) 0.2246(3) 0.28384(10) 0.0461(11) Uani 1 1 d . . . . .
N3 N 0.2535(3) 0.4378(3) 0.29838(11) 0.0480(12) Uani 1 1 d . . . . .
C1 C 0.2765(4) 0.1689(3) 0.32838(11) 0.0362(12) Uani 1 1 d . . . . .
C2 C 0.2186(4) 0.1567(4) 0.30460(11) 0.0401(13) Uani 1 1 d . . . . .
C3 C 0.1756(4) 0.0708(4) 0.30773(13) 0.0482(14) Uani 1 1 d . . . . .
C4 C 0.2126(5) 0.0334(4) 0.33464(15) 0.0562(15) Uani 1 1 d . . . . .
C5 C 0.2759(4) 0.0914(4) 0.34804(14) 0.0520(15) Uani 1 1 d . . . . .
C6 C 0.3177(6) 0.0662(6) 0.37460(18) 0.090(3) Uani 1 1 d . . . . .
H6A H 0.358850 0.103851 0.384568 0.108 Uiso 1 1 calc R U . . .
C7 C 0.2963(8) -0.0192(8) 0.3865(3) 0.132(4) Uani 1 1 d . . . . .
H7A H 0.325363 -0.038261 0.404540 0.159 Uiso 1 1 calc R U . . .
C8 C 0.2367(8) -0.0746(7) 0.3733(3) 0.118(3) Uani 1 1 d . . . . .
H8A H 0.225905 -0.130876 0.382158 0.142 Uiso 1 1 calc R U . . .
C9 C 0.1899(6) -0.0486(5) 0.3462(2) 0.083(2) Uani 1 1 d . . . . .
C10 C 0.1257(7) -0.0952(6) 0.3295(2) 0.102(3) Uani 1 1 d . . . . .
H10A H 0.107930 -0.152046 0.336302 0.122 Uiso 1 1 calc R U . . .
C11 C 0.0895(7) -0.0619(6) 0.3045(2) 0.097(3) Uani 1 1 d . U . . .
H11A H 0.046273 -0.095657 0.293917 0.116 Uiso 1 1 calc R U . . .
C12 C 0.1131(5) 0.0230(5) 0.29274(18) 0.079(2) Uani 1 1 d . . . . .
H12A H 0.085627 0.045614 0.274861 0.095 Uiso 1 1 calc R U . . .
C13 C 0.3963(4) 0.2583(4) 0.34906(13) 0.0460(15) Uani 1 1 d . . . . .
C14 C 0.3899(4) 0.3069(5) 0.37669(13) 0.0615(19) Uani 1 1 d . . . . .
C15 C 0.4663(5) 0.3189(7) 0.39383(16) 0.085(3) Uani 1 1 d . . . . .
H15A H 0.463040 0.351630 0.412315 0.102 Uiso 1 1 calc R U . . .
C16 C 0.5459(4) 0.2853(6) 0.38491(16) 0.076(2) Uani 1 1 d . . . . .
H16A H 0.597129 0.294517 0.397016 0.091 Uiso 1 1 calc R U . . .
C17 C 0.5510(4) 0.2379(5) 0.35826(17) 0.069(2) Uani 1 1 d . . . . .
H17A H 0.606095 0.213656 0.352131 0.083 Uiso 1 1 calc R U . . .
C18 C 0.4761(4) 0.2248(5) 0.33988(14) 0.0527(15) Uani 1 1 d . . . . .
C19 C 0.3025(5) 0.3460(7) 0.38795(17) 0.086(2) Uani 1 1 d . . . . .
H19A H 0.253925 0.321405 0.375033 0.104 Uiso 1 1 calc R U . . .
C20 C 0.2813(6) 0.3281(7) 0.41981(18) 0.101(3) Uani 1 1 d . U . . .
H20A H 0.224753 0.355754 0.424953 0.151 Uiso 1 1 calc R U . . .
H20B H 0.327822 0.352295 0.432927 0.151 Uiso 1 1 calc R U . . .
H20C H 0.277129 0.264152 0.422977 0.151 Uiso 1 1 calc R U . . .
C21 C 0.3030(7) 0.4483(7) 0.3840(3) 0.119(3) Uani 1 1 d . . . . .
H21A H 0.243001 0.471153 0.386920 0.178 Uiso 1 1 calc R U . . .
H21B H 0.323665 0.463309 0.363470 0.178 Uiso 1 1 calc R U . . .
H21C H 0.342452 0.474692 0.399214 0.178 Uiso 1 1 calc R U . . .
C22 C 0.4847(5) 0.1719(6) 0.31073(18) 0.072(2) Uani 1 1 d . . . . .
H22A H 0.424501 0.167846 0.301424 0.086 Uiso 1 1 calc R U . . .
C23 C 0.5428(6) 0.2184(6) 0.28829(16) 0.085(2) Uani 1 1 d . . . . .
H23A H 0.519815 0.277884 0.284553 0.127 Uiso 1 1 calc R U . . .
H23B H 0.543890 0.185232 0.269077 0.127 Uiso 1 1 calc R U . . .
H23C H 0.602813 0.222433 0.296548 0.127 Uiso 1 1 calc R U . . .
C24 C 0.5163(7) 0.0768(6) 0.3171(2) 0.104(3) Uani 1 1 d . U . . .
H24A H 0.515811 0.042886 0.297987 0.157 Uiso 1 1 calc R U . . .
H24B H 0.476737 0.048747 0.331879 0.157 Uiso 1 1 calc R U . . .
H24C H 0.576423 0.078225 0.325313 0.157 Uiso 1 1 calc R U . . .
C25 C 0.1746(5) 0.2042(5) 0.25365(13) 0.0609(17) Uani 1 1 d . . . . .
C26 C 0.2273(7) 0.1563(6) 0.23319(15) 0.082(2) Uani 1 1 d . . . . .
C27 C 0.1928(9) 0.1359(8) 0.2049(2) 0.126(4) Uani 1 1 d . . . . .
H27A H 0.227348 0.102852 0.190808 0.151 Uiso 1 1 calc R U . . .
C28 C 0.1118(10) 0.1616(10) 0.1969(2) 0.147(5) Uani 1 1 d . . . . .
H28A H 0.090201 0.147370 0.177100 0.176 Uiso 1 1 calc R U . . .
C29 C 0.0584(7) 0.2085(9) 0.2168(2) 0.122(4) Uani 1 1 d . U . . .
H29A H 0.000891 0.226278 0.210597 0.146 Uiso 1 1 calc R U . . .
C30 C 0.0894(5) 0.2298(7) 0.24603(17) 0.092(3) Uani 1 1 d . . . . .
C31 C 0.3186(8) 0.1298(7) 0.24042(18) 0.102(3) Uani 1 1 d . . . . .
H31A H 0.332452 0.153407 0.261201 0.122 Uiso 1 1 calc R U . . .
C32 C 0.3875(9) 0.1650(10) 0.2190(3) 0.145(5) Uani 1 1 d . . . . .
H32A H 0.445203 0.140420 0.224472 0.217 Uiso 1 1 calc R U . . .
H32B H 0.389540 0.229540 0.220591 0.217 Uiso 1 1 calc R U . . .
H32C H 0.372622 0.148113 0.198046 0.217 Uiso 1 1 calc R U . . .
C33 C 0.3290(10) 0.0322(9) 0.2418(3) 0.168(5) Uani 1 1 d . U . . .
H33A H 0.277046 0.006131 0.251674 0.253 Uiso 1 1 calc R U . . .
H33B H 0.381940 0.017566 0.253669 0.253 Uiso 1 1 calc R U . . .
H33C H 0.334869 0.008598 0.221100 0.253 Uiso 1 1 calc R U . . .
C34 C 0.0317(6) 0.2794(8) 0.2678(2) 0.110(3) Uani 1 1 d D U . . .
H34A H 0.061807 0.269773 0.287858 0.132 Uiso 0.36(4) 1 calc R U P A 1
H34B H 0.055136 0.269030 0.288853 0.132 Uiso 0.64(4) 1 calc R U P A 2
C35 C 0.056(3) 0.3757(17) 0.260(2) 0.127(6) Uani 0.36(4) 1 d D . P A 1
H35A H 0.117160 0.387279 0.266544 0.191 Uiso 0.36(4) 1 calc R U P A 1
H35B H 0.016172 0.415913 0.270756 0.191 Uiso 0.36(4) 1 calc R U P A 1
H35C H 0.051248 0.384930 0.237993 0.191 Uiso 0.36(4) 1 calc R U P A 1
C36 C -0.0668(12) 0.275(4) 0.2764(12) 0.139(7) Uani 0.36(4) 1 d D U P A 1
H36A H -0.088732 0.214857 0.273249 0.209 Uiso 0.36(4) 1 calc R U P A 1
H36B H -0.100283 0.316053 0.263512 0.209 Uiso 0.36(4) 1 calc R U P A 1
H36C H -0.074148 0.291520 0.297888 0.209 Uiso 0.36(4) 1 calc R U P A 1
C35' C 0.024(2) 0.3795(10) 0.2633(10) 0.127(6) Uani 0.64(4) 1 d D . P A 2
H35D H -0.015665 0.404029 0.278985 0.191 Uiso 0.64(4) 1 calc R U P A 2
H35E H -0.000942 0.391783 0.243048 0.191 Uiso 0.64(4) 1 calc R U P A 2
H35F H 0.082018 0.406803 0.265078 0.191 Uiso 0.64(4) 1 calc R U P A 2
C36' C -0.0597(12) 0.235(2) 0.2658(7) 0.139(7) Uani 0.64(4) 1 d D . P A 2
H36D H -0.052161 0.170997 0.263293 0.209 Uiso 0.64(4) 1 calc R U P A 2
H36E H -0.092132 0.258658 0.248281 0.209 Uiso 0.64(4) 1 calc R U P A 2
H36F H -0.092891 0.246609 0.284584 0.209 Uiso 0.64(4) 1 calc R U P A 2
C37 C 0.3201(4) 0.4574(4) 0.27889(13) 0.0473(14) Uani 1 1 d . . . . .
C38 C 0.1922(4) 0.4946(4) 0.31245(16) 0.0564(16) Uani 1 1 d . . . . .
C39 C 0.1921(6) 0.5838(5) 0.3093(2) 0.087(2) Uani 1 1 d . . . . .
H39A H 0.234568 0.611190 0.296498 0.104 Uiso 1 1 calc R U . . .
C40 C 0.1315(8) 0.6351(7) 0.3245(3) 0.125(4) Uani 1 1 d . . . . .
H40A H 0.133304 0.697475 0.322406 0.150 Uiso 1 1 calc R U . . .
C41 C 0.0684(7) 0.5967(8) 0.3425(3) 0.119(4) Uani 1 1 d . . . . .
H41A H 0.025867 0.632338 0.352586 0.142 Uiso 1 1 calc R U . . .
C42 C 0.0667(6) 0.5080(7) 0.3459(2) 0.107(3) Uani 1 1 d . . . . .
H42A H 0.023655 0.480957 0.358632 0.128 Uiso 1 1 calc R U . . .
C43 C 0.1276(5) 0.4580(6) 0.33101(18) 0.080(2) Uani 1 1 d . . . . .
H43A H 0.125720 0.395686 0.333363 0.096 Uiso 1 1 calc R U . . .
O3 O 0.4103(10) 0.6127(11) 0.3379(3) 0.093(3) Uani 0.677(19) 1 d D . P B 1
O4 O 0.5499(11) 0.5411(9) 0.3056(3) 0.085(2) Uani 0.677(19) 1 d D . P B 1
C44 C 0.3670(13) 0.6748(10) 0.3561(3) 0.107(4) Uani 0.677(19) 1 d D U P B 1
H44A H 0.315297 0.697622 0.345239 0.160 Uiso 0.677(19) 1 calc R U P B 1
H44B H 0.407320 0.723600 0.360795 0.160 Uiso 0.677(19) 1 calc R U P B 1
H44C H 0.347964 0.646749 0.375209 0.160 Uiso 0.677(19) 1 calc R U P B 1
C45 C 0.4841(10) 0.5767(12) 0.3524(3) 0.088(3) Uani 0.677(19) 1 d D U P B 1
H45A H 0.466891 0.553132 0.372632 0.106 Uiso 0.677(19) 1 calc R U P B 1
H45B H 0.529065 0.623320 0.355620 0.106 Uiso 0.677(19) 1 calc R U P B 1
C46 C 0.5224(13) 0.5042(10) 0.3333(3) 0.091(3) Uani 0.677(19) 1 d D U P B 1
H46A H 0.573121 0.476810 0.343954 0.110 Uiso 0.677(19) 1 calc R U P B 1
H46B H 0.477346 0.458001 0.329590 0.110 Uiso 0.677(19) 1 calc R U P B 1
C47 C 0.5914(13) 0.4782(10) 0.2871(3) 0.107(4) Uani 0.677(19) 1 d D U P B 1
H47A H 0.550137 0.429847 0.282824 0.160 Uiso 0.677(19) 1 calc R U P B 1
H47B H 0.643381 0.454814 0.297693 0.160 Uiso 0.677(19) 1 calc R U P B 1
H47C H 0.609610 0.505766 0.267885 0.160 Uiso 0.677(19) 1 calc R U P B 1
O3' O 0.439(2) 0.594(2) 0.3389(6) 0.093(3) Uani 0.323(19) 1 d D U P B 2
O4' O 0.571(2) 0.520(2) 0.3033(7) 0.085(2) Uani 0.323(19) 1 d D U P B 2
C44' C 0.412(3) 0.656(2) 0.3604(8) 0.107(4) Uani 0.323(19) 1 d D U P B 2
H44D H 0.419631 0.715771 0.351925 0.160 Uiso 0.323(19) 1 calc R U P B 2
H44E H 0.448217 0.650561 0.378927 0.160 Uiso 0.323(19) 1 calc R U P B 2
H44F H 0.349942 0.646806 0.365557 0.160 Uiso 0.323(19) 1 calc R U P B 2
C45' C 0.506(2) 0.540(2) 0.3504(7) 0.088(3) Uani 0.323(19) 1 d D U P B 2
H45C H 0.483130 0.508373 0.368489 0.106 Uiso 0.323(19) 1 calc R U P B 2
H45D H 0.554853 0.578626 0.357534 0.106 Uiso 0.323(19) 1 calc R U P B 2
C46' C 0.545(3) 0.473(2) 0.3292(7) 0.091(3) Uani 0.323(19) 1 d D U P B 2
H46C H 0.595817 0.443284 0.338718 0.110 Uiso 0.323(19) 1 calc R U P B 2
H46D H 0.499976 0.428154 0.323728 0.110 Uiso 0.323(19) 1 calc R U P B 2
C47' C 0.637(2) 0.475(2) 0.2873(7) 0.107(4) Uani 0.323(19) 1 d D U P B 2
H47D H 0.652892 0.421444 0.298479 0.160 Uiso 0.323(19) 1 calc R U P B 2
H47E H 0.688704 0.513021 0.285094 0.160 Uiso 0.323(19) 1 calc R U P B 2
H47F H 0.614452 0.458988 0.267013 0.160 Uiso 0.323(19) 1 calc R U P B 2
O5 O 0.3866(14) 0.7847(12) 0.2915(7) 0.128(4) Uani 0.461(13) 1 d D U P B 1
O6 O 0.5552(17) 0.7461(14) 0.3021(8) 0.126(4) Uani 0.461(13) 1 d D U P B 1
C48 C 0.3127(16) 0.8285(19) 0.3030(7) 0.151(5) Uani 0.461(13) 1 d D U P B 1
H48A H 0.292919 0.799272 0.321782 0.227 Uiso 0.461(13) 1 calc R U P B 1
H48B H 0.265176 0.827007 0.287851 0.227 Uiso 0.461(13) 1 calc R U P B 1
H48C H 0.328112 0.889991 0.307531 0.227 Uiso 0.461(13) 1 calc R U P B 1
C49 C 0.4555(15) 0.8408(18) 0.2826(7) 0.137(6) Uani 0.461(13) 1 d D U P B 1
H49A H 0.433592 0.902334 0.282125 0.164 Uiso 0.461(13) 1 calc R U P B 1
H49B H 0.474371 0.824878 0.261665 0.164 Uiso 0.461(13) 1 calc R U P B 1
C50 C 0.5332(18) 0.8356(16) 0.3035(8) 0.136(6) Uani 0.461(13) 1 d D U P B 1
H50A H 0.582268 0.873136 0.296115 0.163 Uiso 0.461(13) 1 calc R U P B 1
H50B H 0.517216 0.853388 0.324496 0.163 Uiso 0.461(13) 1 calc R U P B 1
C51 C 0.6451(17) 0.730(2) 0.3061(8) 0.135(6) Uani 0.461(13) 1 d D U P B 1
H51A H 0.679514 0.773903 0.294947 0.203 Uiso 0.461(13) 1 calc R U P B 1
H51B H 0.659222 0.670626 0.298207 0.203 Uiso 0.461(13) 1 calc R U P B 1
H51C H 0.659600 0.732437 0.327845 0.203 Uiso 0.461(13) 1 calc R U P B 1
O5' O 0.3581(12) 0.7741(10) 0.2861(6) 0.128(4) Uani 0.539(13) 1 d D . P B 2
O6' O 0.5442(15) 0.7636(13) 0.2965(6) 0.126(4) Uani 0.539(13) 1 d D . P B 2
C48' C 0.2788(14) 0.7865(16) 0.2707(6) 0.151(5) Uani 0.539(13) 1 d D . P B 2
H48D H 0.236290 0.815634 0.284210 0.227 Uiso 0.539(13) 1 calc R U P B 2
H48E H 0.255295 0.729083 0.264302 0.227 Uiso 0.539(13) 1 calc R U P B 2
H48F H 0.288974 0.823405 0.252647 0.227 Uiso 0.539(13) 1 calc R U P B 2
C49' C 0.4068(15) 0.8510(13) 0.2913(6) 0.137(6) Uani 0.539(13) 1 d D . P B 2
H49C H 0.370961 0.892977 0.303473 0.164 Uiso 0.539(13) 1 calc R U P B 2
H49D H 0.420872 0.879383 0.271554 0.164 Uiso 0.539(13) 1 calc R U P B 2
C50' C 0.4901(14) 0.8309(16) 0.3079(6) 0.136(6) Uani 0.539(13) 1 d D . P B 2
H50C H 0.525630 0.885731 0.308741 0.163 Uiso 0.539(13) 1 calc R U P B 2
H50D H 0.474486 0.815473 0.329240 0.163 Uiso 0.539(13) 1 calc R U P B 2
C51' C 0.6218(16) 0.7523(18) 0.3136(6) 0.135(6) Uani 0.539(13) 1 d D . P B 2
H51D H 0.623677 0.796309 0.329981 0.203 Uiso 0.539(13) 1 calc R U P B 2
H51E H 0.673177 0.759966 0.300243 0.203 Uiso 0.539(13) 1 calc R U P B 2
H51F H 0.622616 0.692924 0.322428 0.203 Uiso 0.539(13) 1 calc R U P B 2

loop_
_atom_site_aniso_label
_atom_site_aniso_U_11
_atom_site_aniso_U_22
_atom_site_aniso_U_33
_atom_site_aniso_U_23
_atom_site_aniso_U_13
_atom_site_aniso_U_12
Ga1 0.0377(4) 0.0393(4) 0.0398(3) 0.0056(3) -0.0056(3) -0.0047(3)
Na1 0.095(2) 0.0607(17) 0.0694(16) -0.0009(14) 0.0215(16) -0.0239(15)
O1 0.047(3) 0.053(3) 0.051(2) 0.007(2) 0.010(2) -0.0101(19)
O2 0.071(3) 0.050(3) 0.067(3) 0.018(2) 0.007(2) -0.015(2)
N1 0.040(2) 0.047(3) 0.033(2) 0.0073(19) -0.011(2) -0.004(2)
N2 0.050(3) 0.050(3) 0.038(2) 0.009(2) -0.012(2) -0.012(2)
N3 0.045(3) 0.048(3) 0.051(3) 0.018(2) 0.008(2) 0.000(2)
C1 0.033(3) 0.038(3) 0.038(3) 0.007(2) 0.002(2) -0.001(2)
C2 0.043(3) 0.042(3) 0.036(3) 0.002(2) 0.001(2) -0.006(3)
C3 0.055(4) 0.043(3) 0.046(3) -0.011(3) 0.016(3) -0.011(3)
C4 0.065(4) 0.041(3) 0.064(4) 0.010(3) 0.025(3) 0.003(3)
C5 0.051(4) 0.051(3) 0.054(3) 0.020(3) 0.008(3) 0.009(3)
C6 0.081(5) 0.108(6) 0.082(5) 0.054(5) -0.011(4) 0.002(5)
C7 0.118(9) 0.123(8) 0.157(10) 0.100(8) -0.020(7) 0.003(6)
C8 0.133(9) 0.087(7) 0.134(8) 0.064(6) 0.029(6) 0.004(6)
C9 0.092(6) 0.052(4) 0.106(6) 0.020(4) 0.038(4) -0.004(4)
C10 0.127(8) 0.054(5) 0.123(7) -0.002(5) 0.054(5) -0.034(5)
C11 0.103(5) 0.082(5) 0.106(5) -0.021(4) 0.028(4) -0.035(4)
C12 0.086(5) 0.081(5) 0.071(5) -0.017(4) 0.016(4) -0.045(4)
C13 0.033(3) 0.060(4) 0.045(3) 0.000(3) -0.010(2) 0.000(3)
C14 0.038(3) 0.104(6) 0.043(3) -0.010(3) -0.004(3) -0.002(3)
C15 0.053(4) 0.153(8) 0.050(4) -0.027(5) -0.010(3) 0.000(5)
C16 0.043(4) 0.124(7) 0.061(4) -0.009(4) -0.020(3) -0.009(4)
C17 0.039(4) 0.087(6) 0.082(5) -0.009(4) -0.016(3) 0.011(4)
C18 0.044(3) 0.056(4) 0.058(3) -0.009(3) -0.011(3) 0.005(3)
C19 0.043(4) 0.151(7) 0.066(4) -0.030(5) -0.007(3) -0.002(4)
C20 0.080(5) 0.139(6) 0.083(4) -0.019(4) 0.005(4) 0.001(5)
C21 0.102(8) 0.127(7) 0.127(8) -0.047(6) -0.005(7) 0.027(6)
C22 0.053(4) 0.083(5) 0.079(4) -0.026(4) -0.010(4) 0.014(4)
C23 0.124(7) 0.075(5) 0.055(4) -0.008(4) -0.002(4) 0.023(5)
C24 0.107(7) 0.068(5) 0.139(7) -0.021(5) 0.046(6) -0.002(5)
C25 0.067(4) 0.077(5) 0.039(3) 0.011(3) -0.015(3) -0.041(3)
C26 0.122(6) 0.085(6) 0.039(3) -0.002(3) -0.003(4) -0.031(5)
C27 0.172(10) 0.151(10) 0.056(5) -0.026(6) -0.017(6) -0.048(8)
C28 0.150(10) 0.230(15) 0.062(6) -0.011(7) -0.030(6) -0.080(9)
C29 0.098(6) 0.193(10) 0.075(5) 0.023(6) -0.038(5) -0.048(6)
C30 0.056(4) 0.163(8) 0.056(4) 0.027(5) -0.020(3) -0.037(5)
C31 0.144(7) 0.106(6) 0.056(5) -0.007(4) 0.025(5) 0.024(6)
C32 0.139(10) 0.177(12) 0.118(8) 0.019(9) 0.008(7) -0.028(9)
C33 0.173(7) 0.150(6) 0.182(7) 0.019(6) 0.031(6) 0.015(6)
C34 0.067(5) 0.178(8) 0.086(5) 0.035(6) -0.021(4) 0.003(5)
C35 0.058(16) 0.181(9) 0.143(14) 0.037(9) -0.022(17) 0.028(8)
C36 0.086(6) 0.187(13) 0.144(13) -0.008(10) 0.020(7) -0.006(8)
C35' 0.058(16) 0.181(9) 0.143(14) 0.037(9) -0.022(17) 0.028(8)
C36' 0.086(6) 0.187(13) 0.144(13) -0.008(10) 0.020(7) -0.006(8)
C37 0.049(3) 0.045(3) 0.048(3) 0.011(3) -0.003(3) -0.016(3)
C38 0.046(4) 0.054(4) 0.069(4) 0.013(3) 0.009(3) 0.010(3)
C39 0.079(6) 0.053(4) 0.129(7) 0.006(4) 0.018(5) 0.010(4)
C40 0.116(9) 0.064(6) 0.194(12) -0.007(7) 0.035(8) 0.025(5)
C41 0.098(8) 0.122(7) 0.136(9) -0.006(7) 0.024(6) 0.048(7)
C42 0.085(7) 0.120(7) 0.115(7) 0.032(6) 0.045(6) 0.042(6)
C43 0.071(5) 0.079(5) 0.089(5) 0.028(4) 0.027(4) 0.015(4)
O3 0.094(8) 0.110(7) 0.074(3) 0.000(4) -0.003(4) 0.004(5)
O4 0.085(7) 0.081(6) 0.088(4) 0.013(4) 0.009(4) -0.015(4)
C44 0.109(6) 0.113(5) 0.099(5) -0.005(4) 0.004(4) 0.007(4)
C45 0.094(7) 0.093(8) 0.078(5) 0.009(6) -0.004(5) -0.005(5)
C46 0.103(7) 0.077(7) 0.094(5) 0.016(5) 0.003(5) -0.003(5)
C47 0.106(6) 0.100(5) 0.114(5) 0.002(4) 0.006(4) 0.001(4)
O3' 0.094(8) 0.110(7) 0.074(3) 0.000(4) -0.003(4) 0.004(5)
O4' 0.085(7) 0.081(6) 0.088(4) 0.013(4) 0.009(4) -0.015(4)
C44' 0.109(6) 0.113(5) 0.099(5) -0.005(4) 0.004(4) 0.007(4)
C45' 0.094(7) 0.093(8) 0.078(5) 0.009(6) -0.004(5) -0.005(5)
C46' 0.103(7) 0.077(7) 0.094(5) 0.016(5) 0.003(5) -0.003(5)
C47' 0.106(6) 0.100(5) 0.114(5) 0.002(4) 0.006(4) 0.001(4)
O5 0.139(7) 0.080(5) 0.165(8) 0.003(5) 0.032(7) 0.008(5)
O6 0.148(6) 0.078(6) 0.152(9) -0.017(6) 0.009(6) -0.016(5)
C48 0.145(7) 0.147(8) 0.162(8) 0.009(6) 0.022(6) 0.009(6)
C49 0.153(9) 0.089(7) 0.169(12) 0.012(8) 0.026(9) -0.001(8)
C50 0.159(11) 0.080(6) 0.167(11) -0.016(8) 0.014(10) -0.017(8)
C51 0.129(7) 0.129(8) 0.148(9) -0.006(6) 0.008(6) -0.016(6)
O5' 0.139(7) 0.080(5) 0.165(8) 0.003(5) 0.032(7) 0.008(5)
O6' 0.148(6) 0.078(6) 0.152(9) -0.017(6) 0.009(6) -0.016(5)
C48' 0.145(7) 0.147(8) 0.162(8) 0.009(6) 0.022(6) 0.009(6)
C49' 0.153(9) 0.089(7) 0.169(12) 0.012(8) 0.026(9) -0.001(8)
C50' 0.159(11) 0.080(6) 0.167(11) -0.016(8) 0.014(10) -0.017(8)
C51' 0.129(7) 0.129(8) 0.148(9) -0.006(6) 0.008(6) -0.016(6)

loop_
_atom_type_symbol
_atom_type_description
_atom_type_scat_dispersion_real
_atom_type_scat_dispersion_imag
_atom_type_scat_source
C C 0.0033 0.0016 'International Tables Vol C Tables 4.2.6.8 and 6.1.1.4'
H H 0.0000 0.0000 'International Tables Vol C Tables 4.2.6.8 and 6.1.1.4'
N N 0.0061 0.0033 'International Tables Vol C Tables 4.2.6.8 and 6.1.1.4'
O O 0.0106 0.0060 'International Tables Vol C Tables 4.2.6.8 and 6.1.1.4'
Na Na 0.0362 0.0249 'International Tables Vol C Tables 4.2.6.8 and 6.1.1.4'
Ga Ga 0.2307 1.6083 'International Tables Vol C Tables 4.2.6.8 and 6.1.1.4'

loop_
_geom_angle_atom_site_label_1
_geom_angle_atom_site_label_2
_geom_angle_atom_site_label_3
_geom_angle
_geom_angle_site_symmetry_1
_geom_angle_site_symmetry_3
_geom_angle_publ_flag
N2 Ga1 N1 91.36(19) . . ?
N2 Ga1 N3 126.7(2) . . ?
N1 Ga1 N3 124.8(2) . . ?
N2 Ga1 O1 125.21(19) . . ?
N1 Ga1 O1 124.1(2) . . ?
N3 Ga1 O1 68.8(2) . . ?
N2 Ga1 C37 135.8(2) . . ?
N1 Ga1 C37 132.8(2) . . ?
N3 Ga1 C37 35.0(2) . . ?
O1 Ga1 C37 33.8(2) . . ?
O4 Na1 O2 99.3(5) . . ?
O4 Na1 O2 113.7(4) . 8_665 ?
O2 Na1 O2 84.31(18) . 8_665 ?
O4 Na1 O3 71.5(4) . . ?
O2 Na1 O3 91.3(4) . . ?
O2 Na1 O3 173.7(4) 8_665 . ?
O4 Na1 O6 81.7(7) . . ?
O2 Na1 O6 177.6(8) . . ?
O2 Na1 O6 97.3(9) 8_665 . ?
O3 Na1 O6 86.9(10) . . ?
O2 Na1 O6' 170.2(5) . . ?
O2 Na1 O6' 91.3(7) 8_665 . ?
O2 Na1 O3' 94.1(9) . . ?
O2 Na1 O3' 172.5(6) 8_665 . ?
O6' Na1 O3' 91.4(11) . . ?
O4 Na1 O5 140.5(8) . . ?
O2 Na1 O5 113.0(6) . . ?
O2 Na1 O5 92.4(7) 8_665 . ?
O3 Na1 O5 85.0(8) . . ?
O6 Na1 O5 65.2(7) . . ?
O2 Na1 O5' 101.4(5) . . ?
O2 Na1 O5' 88.9(6) 8_665 . ?
O6' Na1 O5' 69.7(6) . . ?
O3' Na1 O5' 98.6(9) . . ?
O2 Na1 O4' 97.5(9) . . ?
O2 Na1 O4' 108.1(6) 8_665 . ?
O6' Na1 O4' 92.1(10) . . ?
O3' Na1 O4' 64.9(8) . . ?
O5' Na1 O4' 155.8(10) . . ?
C37 O1 Ga1 91.2(3) . . ?
C37 O2 Na1 133.1(4) . . ?
C37 O2 Na1 120.0(4) . 8_665 ?
Na1 O2 Na1 95.68(18) . 8_665 ?
C1 N1 C13 120.4(4) . . ?
C1 N1 Ga1 106.4(3) . . ?
C13 N1 Ga1 130.0(4) . . ?
C2 N2 C25 118.7(5) . . ?
C2 N2 Ga1 106.2(3) . . ?
C25 N2 Ga1 130.5(4) . . ?
C37 N3 C38 129.3(5) . . ?
C37 N3 Ga1 91.5(4) . . ?
C38 N3 Ga1 139.2(4) . . ?
C2 C1 N1 117.9(5) . . ?
C2 C1 C5 109.6(5) . . ?
N1 C1 C5 132.4(5) . . ?
C1 C2 N2 118.1(5) . . ?
C1 C2 C3 109.5(5) . . ?
N2 C2 C3 132.3(5) . . ?
C12 C3 C4 117.5(6) . . ?
C12 C3 C2 137.6(7) . . ?
C4 C3 C2 104.9(5) . . ?
C9 C4 C3 124.3(7) . . ?
C9 C4 C5 124.6(7) . . ?
C3 C4 C5 111.1(5) . . ?
C6 C5 C4 119.1(6) . . ?
C6 C5 C1 136.0(7) . . ?
C4 C5 C1 104.9(5) . . ?
C5 C6 C7 116.9(9) . . ?
C5 C6 H6A 121.6 . . ?
C7 C6 H6A 121.6 . . ?
C8 C7 C6 123.7(9) . . ?
C8 C7 H7A 118.2 . . ?
C6 C7 H7A 118.2 . . ?
C7 C8 C9 120.5(9) . . ?
C7 C8 H8A 119.7 . . ?
C9 C8 H8A 119.7 . . ?
C4 C9 C10 115.5(8) . . ?
C4 C9 C8 115.2(9) . . ?
C10 C9 C8 129.3(8) . . ?
C11 C10 C9 121.7(8) . . ?
C11 C10 H10A 119.1 . . ?
C9 C10 H10A 119.1 . . ?
C10 C11 C12 122.4(9) . . ?
C10 C11 H11A 118.8 . . ?
C12 C11 H11A 118.8 . . ?
C3 C12 C11 118.6(8) . . ?
C3 C12 H12A 120.7 . . ?
C11 C12 H12A 120.7 . . ?
C18 C13 C14 120.2(5) . . ?
C18 C13 N1 121.0(5) . . ?
C14 C13 N1 118.8(5) . . ?
C15 C14 C13 118.1(6) . . ?
C15 C14 C19 119.6(6) . . ?
C13 C14 C19 122.3(5) . . ?
C16 C15 C14 122.0(7) . . ?
C16 C15 H15A 119.0 . . ?
C14 C15 H15A 119.0 . . ?
C15 C16 C17 119.2(6) . . ?
C15 C16 H16A 120.4 . . ?
C17 C16 H16A 120.4 . . ?
C16 C17 C18 121.0(7) . . ?
C16 C17 H17A 119.5 . . ?
C18 C17 H17A 119.5 . . ?
C13 C18 C17 119.5(6) . . ?
C13 C18 C22 121.3(6) . . ?
C17 C18 C22 119.2(6) . . ?
C20 C19 C14 115.3(8) . . ?
C20 C19 C21 106.9(8) . . ?
C14 C19 C21 110.2(8) . . ?
C20 C19 H19A 108.1 . . ?
C14 C19 H19A 108.1 . . ?
C21 C19 H19A 108.1 . . ?
C19 C20 H20A 109.5 . . ?
C19 C20 H20B 109.5 . . ?
H20A C20 H20B 109.5 . . ?
C19 C20 H20C 109.5 . . ?
H20A C20 H20C 109.5 . . ?
H20B C20 H20C 109.5 . . ?
C19 C21 H21A 109.5 . . ?
C19 C21 H21B 109.5 . . ?
H21A C21 H21B 109.5 . . ?
C19 C21 H21C 109.5 . . ?
H21A C21 H21C 109.5 . . ?
H21B C21 H21C 109.5 . . ?
C23 C22 C18 110.9(7) . . ?
C23 C22 C24 112.0(7) . . ?
C18 C22 C24 111.7(7) . . ?
C23 C22 H22A 107.3 . . ?
C18 C22 H22A 107.3 . . ?
C24 C22 H22A 107.3 . . ?
C22 C23 H23A 109.5 . . ?
C22 C23 H23B 109.5 . . ?
H23A C23 H23B 109.5 . . ?
C22 C23 H23C 109.5 . . ?
H23A C23 H23C 109.5 . . ?
H23B C23 H23C 109.5 . . ?
C22 C24 H24A 109.5 . . ?
C22 C24 H24B 109.5 . . ?
H24A C24 H24B 109.5 . . ?
C22 C24 H24C 109.5 . . ?
H24A C24 H24C 109.5 . . ?
H24B C24 H24C 109.5 . . ?
C30 C25 C26 121.4(6) . . ?
C30 C25 N2 119.0(7) . . ?
C26 C25 N2 119.6(6) . . ?
C27 C26 C25 118.3(10) . . ?
C27 C26 C31 119.2(10) . . ?
C25 C26 C31 122.5(6) . . ?
C28 C27 C26 121.2(12) . . ?
C28 C27 H27A 119.4 . . ?
C26 C27 H27A 119.4 . . ?
C27 C28 C29 121.5(9) . . ?
C27 C28 H28A 119.3 . . ?
C29 C28 H28A 119.3 . . ?
C28 C29 C30 119.8(10) . . ?
C28 C29 H29A 120.1 . . ?
C30 C29 H29A 120.1 . . ?
C25 C30 C29 117.8(9) . . ?
C25 C30 C34 122.0(7) . . ?
C29 C30 C34 120.2(9) . . ?
C26 C31 C33 112.3(11) . . ?
C26 C31 C32 114.9(9) . . ?
C33 C31 C32 107.8(10) . . ?
C26 C31 H31A 107.2 . . ?
C33 C31 H31A 107.2 . . ?
C32 C31 H31A 107.2 . . ?
C31 C32 H32A 109.5 . . ?
C31 C32 H32B 109.5 . . ?
H32A C32 H32B 109.5 . . ?
C31 C32 H32C 109.5 . . ?
H32A C32 H32C 109.5 . . ?
H32B C32 H32C 109.5 . . ?
C31 C33 H33A 109.5 . . ?
C31 C33 H33B 109.5 . . ?
H33A C33 H33B 109.5 . . ?
C31 C33 H33C 109.5 . . ?
H33A C33 H33C 109.5 . . ?
H33B C33 H33C 109.5 . . ?
C30 C34 C35' 117.6(17) . . ?
C30 C34 C36 134(3) . . ?
C30 C34 C35 101(3) . . ?
C36 C34 C35 109.1(15) . . ?
C30 C34 C36' 105.5(16) . . ?
C35' C34 C36' 110.6(12) . . ?
C30 C34 H34A 102.8 . . ?
C36 C34 H34A 102.8 . . ?
C35 C34 H34A 102.8 . . ?
C30 C34 H34B 107.6 . . ?
C35' C34 H34B 107.6 . . ?
C36' C34 H34B 107.6 . . ?
C34 C35 H35A 109.5 . . ?
C34 C35 H35B 109.5 . . ?
H35A C35 H35B 109.5 . . ?
C34 C35 H35C 109.5 . . ?
H35A C35 H35C 109.5 . . ?
H35B C35 H35C 109.5 . . ?
C34 C36 H36A 109.5 . . ?
C34 C36 H36B 109.5 . . ?
H36A C36 H36B 109.5 . . ?
C34 C36 H36C 109.5 . . ?
H36A C36 H36C 109.5 . . ?
H36B C36 H36C 109.5 . . ?
C34 C35' H35D 109.5 . . ?
C34 C35' H35E 109.5 . . ?
H35D C35' H35E 109.5 . . ?
C34 C35' H35F 109.5 . . ?
H35D C35' H35F 109.5 . . ?
H35E C35' H35F 109.5 . . ?
C34 C36' H36D 109.5 . . ?
C34 C36' H36E 109.5 . . ?
H36D C36' H36E 109.5 . . ?
C34 C36' H36F 109.5 . . ?
H36D C36' H36F 109.5 . . ?
H36E C36' H36F 109.5 . . ?
O2 C37 O1 123.2(6) . . ?
O2 C37 N3 128.3(6) . . ?
O1 C37 N3 108.5(5) . . ?
O2 C37 Ga1 178.2(6) . . ?
O1 C37 Ga1 55.0(3) . . ?
N3 C37 Ga1 53.5(3) . . ?
C39 C38 C43 117.0(7) . . ?
C39 C38 N3 124.4(6) . . ?
C43 C38 N3 118.5(6) . . ?
C38 C39 C40 121.0(9) . . ?
C38 C39 H39A 119.5 . . ?
C40 C39 H39A 119.5 . . ?
C41 C40 C39 120.3(10) . . ?
C41 C40 H40A 119.8 . . ?
C39 C40 H40A 119.8 . . ?
C42 C41 C40 120.0(9) . . ?
C42 C41 H41A 120.0 . . ?
C40 C41 H41A 120.0 . . ?
C41 C42 C43 119.1(9) . . ?
C41 C42 H42A 120.4 . . ?
C43 C42 H42A 120.4 . . ?
C42 C43 C38 122.5(8) . . ?
C42 C43 H43A 118.8 . . ?
C38 C43 H43A 118.8 . . ?
C44 O3 C45 112.2(8) . . ?
C44 O3 Na1 124.7(11) . . ?
C45 O3 Na1 107.5(9) . . ?
C46 O4 C47 111.3(8) . . ?
C46 O4 Na1 113.7(10) . . ?
C47 O4 Na1 119.2(11) . . ?
O3 C44 H44A 109.5 . . ?
O3 C44 H44B 109.5 . . ?
H44A C44 H44B 109.5 . . ?
O3 C44 H44C 109.5 . . ?
H44A C44 H44C 109.5 . . ?
H44B C44 H44C 109.5 . . ?
O3 C45 C46 110.0(10) . . ?
O3 C45 H45A 109.7 . . ?
C46 C45 H45A 109.7 . . ?
O3 C45 H45B 109.7 . . ?
C46 C45 H45B 109.7 . . ?
H45A C45 H45B 108.2 . . ?
O4 C46 C45 107.8(11) . . ?
O4 C46 Na1 42.1(7) . . ?
C45 C46 Na1 77.3(7) . . ?
O4 C46 H46A 110.1 . . ?
C45 C46 H46A 110.1 . . ?
Na1 C46 H46A 150.0 . . ?
O4 C46 H46B 110.1 . . ?
C45 C46 H46B 110.1 . . ?
Na1 C46 H46B 95.1 . . ?
H46A C46 H46B 108.5 . . ?
O4 C47 H47A 109.5 . . ?
O4 C47 H47B 109.5 . . ?
H47A C47 H47B 109.5 . . ?
O4 C47 H47C 109.5 . . ?
H47A C47 H47C 109.5 . . ?
H47B C47 H47C 109.5 . . ?
C45' O3' C44' 111.5(11) . . ?
C45' O3' Na1 117(2) . . ?
C44' O3' Na1 120(2) . . ?
C46' O4' C47' 111.1(11) . . ?
C46' O4' Na1 112.7(19) . . ?
C47' O4' Na1 131.0(19) . . ?
O3' C44' H44D 109.5 . . ?
O3' C44' H44E 109.5 . . ?
H44D C44' H44E 109.5 . . ?
O3' C44' H44F 109.5 . . ?
H44D C44' H44F 109.5 . . ?
H44E C44' H44F 109.5 . . ?
O3' C45' C46' 117(2) . . ?
O3' C45' H45C 108.0 . . ?
C46' C45' H45C 108.0 . . ?
O3' C45' H45D 108.0 . . ?
C46' C45' H45D 108.0 . . ?
H45C C45' H45D 107.3 . . ?
O4' C46' C45' 106(2) . . ?
O4' C46' H46C 110.6 . . ?
C45' C46' H46C 110.6 . . ?
O4' C46' H46D 110.6 . . ?
C45' C46' H46D 110.6 . . ?
H46C C46' H46D 108.7 . . ?
O4' C47' H47D 109.5 . . ?
O4' C47' H47E 109.5 . . ?
H47D C47' H47E 109.5 . . ?
O4' C47' H47F 109.5 . . ?
H47D C47' H47F 109.5 . . ?
H47E C47' H47F 109.5 . . ?
C48 O5 C49 114.3(12) . . ?
C48 O5 Na1 141.8(15) . . ?
C49 O5 Na1 103.7(14) . . ?
C51 O6 C50 113.7(13) . . ?
C51 O6 Na1 123.8(16) . . ?
C50 O6 Na1 121.4(15) . . ?
O5 C48 H48A 109.5 . . ?
O5 C48 H48B 109.5 . . ?
H48A C48 H48B 109.5 . . ?
O5 C48 H48C 109.5 . . ?
H48A C48 H48C 109.5 . . ?
H48B C48 H48C 109.5 . . ?
O5 C49 C50 113(2) . . ?
O5 C49 Na1 50.4(10) . . ?
C50 C49 Na1 87.7(15) . . ?
O5 C49 H49A 109.1 . . ?
C50 C49 H49A 109.1 . . ?
Na1 C49 H49A 158.5 . . ?
O5 C49 H49B 109.1 . . ?
C50 C49 H49B 109.1 . . ?
Na1 C49 H49B 77.9 . . ?
H49A C49 H49B 107.8 . . ?
O6 C50 C49 102(2) . . ?
O6 C50 H50A 111.3 . . ?
C49 C50 H50A 111.3 . . ?
O6 C50 H50B 111.3 . . ?
C49 C50 H50B 111.3 . . ?
H50A C50 H50B 109.2 . . ?
O6 C51 H51A 109.5 . . ?
O6 C51 H51B 109.5 . . ?
H51A C51 H51B 109.5 . . ?
O6 C51 H51C 109.5 . . ?
H51A C51 H51C 109.5 . . ?
H51B C51 H51C 109.5 . . ?
C48' O5' C49' 115.0(12) . . ?
C48' O5' Na1 124.5(14) . . ?
C49' O5' Na1 114.6(12) . . ?
C50' O6' C51' 112.8(12) . . ?
C50' O6' Na1 107.8(16) . . ?
C51' O6' Na1 120.5(15) . . ?
O5' C48' H48D 109.5 . . ?
O5' C48' H48E 109.5 . . ?
H48D C48' H48E 109.5 . . ?
O5' C48' H48F 109.5 . . ?
H48D C48' H48F 109.5 . . ?
H48E C48' H48F 109.5 . . ?
O5' C49' C50' 110.9(17) . . ?
O5' C49' H49C 109.5 . . ?
C50' C49' H49C 109.5 . . ?
O5' C49' H49D 109.5 . . ?
C50' C49' H49D 109.5 . . ?
H49C C49' H49D 108.1 . . ?
O6' C50' C49' 118.0(19) . . ?
O6' C50' H50C 107.8 . . ?
C49' C50' H50C 107.8 . . ?
O6' C50' H50D 107.8 . . ?
C49' C50' H50D 107.8 . . ?
H50C C50' H50D 107.1 . . ?
O6' C51' H51D 109.5 . . ?
O6' C51' H51E 109.5 . . ?
H51D C51' H51E 109.5 . . ?
O6' C51' H51F 109.5 . . ?
H51D C51' H51F 109.5 . . ?
H51E C51' H51F 109.5 . . ?

loop_
_geom_bond_atom_site_label_1
_geom_bond_atom_site_label_2
_geom_bond_distance
_geom_bond_site_symmetry_2
_geom_bond_publ_flag
Ga1 N2 1.864(4) . ?
Ga1 N1 1.869(4) . ?
Ga1 N3 1.898(5) . ?
Ga1 O1 1.933(4) . ?
Ga1 C37 2.360(6) . ?
Na1 O4 2.289(15) . ?
Na1 O2 2.345(5) . ?
Na1 O2 2.374(5) 8_665 ?
Na1 O3 2.440(14) . ?
Na1 O6 2.46(2) . ?
Na1 O6' 2.49(2) . ?
Na1 O3' 2.48(3) . ?
Na1 O5 2.476(18) . ?
Na1 O5' 2.516(16) . ?
Na1 O4' 2.67(3) . ?
O1 C37 1.313(8) . ?
O2 C37 1.250(7) . ?
N1 C1 1.377(7) . ?
N1 C13 1.432(7) . ?
N2 C2 1.383(7) . ?
N2 C25 1.450(7) . ?
N3 C37 1.354(7) . ?
N3 C38 1.407(8) . ?
C1 C2 1.374(7) . ?
C1 C5 1.456(8) . ?
C2 C3 1.461(8) . ?
C3 C12 1.361(9) . ?
C3 C4 1.422(9) . ?
C4 C9 1.385(10) . ?
C4 C5 1.427(9) . ?
C5 C6 1.378(10) . ?
C6 C7 1.432(13) . ?
C6 H6A 0.9500 . ?
C7 C8 1.360(16) . ?
C7 H7A 0.9500 . ?
C8 C9 1.438(14) . ?
C8 H8A 0.9500 . ?
C9 C10 1.407(14) . ?
C10 C11 1.326(13) . ?
C10 H10A 0.9500 . ?
C11 C12 1.430(12) . ?
C11 H11A 0.9500 . ?
C12 H12A 0.9500 . ?
C13 C18 1.370(9) . ?
C13 C14 1.419(8) . ?
C14 C15 1.392(9) . ?
C14 C19 1.530(10) . ?
C15 C16 1.366(11) . ?
C15 H15A 0.9500 . ?
C16 C17 1.372(10) . ?
C16 H16A 0.9500 . ?
C17 C18 1.406(9) . ?
C17 H17A 0.9500 . ?
C18 C22 1.513(9) . ?
C19 C20 1.457(11) . ?
C19 C21 1.559(14) . ?
C19 H19A 1.0000 . ?
C20 H20A 0.9800 . ?
C20 H20B 0.9800 . ?
C20 H20C 0.9800 . ?
C21 H21A 0.9800 . ?
C21 H21B 0.9800 . ?
C21 H21C 0.9800 . ?
C22 C23 1.495(11) . ?
C22 C24 1.544(12) . ?
C22 H22A 1.0000 . ?
C23 H23A 0.9800 . ?
C23 H23B 0.9800 . ?
C23 H23C 0.9800 . ?
C24 H24A 0.9800 . ?
C24 H24B 0.9800 . ?
C24 H24C 0.9800 . ?
C25 C30 1.388(11) . ?
C25 C26 1.403(11) . ?
C26 C27 1.382(11) . ?
C26 C31 1.473(13) . ?
C27 C28 1.334(17) . ?
C27 H27A 0.9500 . ?
C28 C29 1.385(17) . ?
C28 H28A 0.9500 . ?
C29 C30 1.403(12) . ?
C29 H29A 0.9500 . ?
C30 C34 1.495(14) . ?
C31 C33 1.488(15) . ?
C31 C32 1.500(14) . ?
C31 H31A 1.0000 . ?
C32 H32A 0.9800 . ?
C32 H32B 0.9800 . ?
C32 H32C 0.9800 . ?
C33 H33A 0.9800 . ?
C33 H33B 0.9800 . ?
C33 H33C 0.9800 . ?
C34 C35' 1.534(12) . ?
C34 C36 1.540(12) . ?
C34 C35 1.542(12) . ?
C34 C36' 1.543(12) . ?
C34 H34A 1.0000 . ?
C34 H34B 1.0000 . ?
C35 H35A 0.9800 . ?
C35 H35B 0.9800 . ?
C35 H35C 0.9800 . ?
C36 H36A 0.9800 . ?
C36 H36B 0.9800 . ?
C36 H36C 0.9800 . ?
C35' H35D 0.9800 . ?
C35' H35E 0.9800 . ?
C35' H35F 0.9800 . ?
C36' H36D 0.9800 . ?
C36' H36E 0.9800 . ?
C36' H36F 0.9800 . ?
C38 C39 1.358(10) . ?
C38 C43 1.388(10) . ?
C39 C40 1.372(12) . ?
C39 H39A 0.9500 . ?
C40 C41 1.369(15) . ?
C40 H40A 0.9500 . ?
C41 C42 1.351(15) . ?
C41 H41A 0.9500 . ?
C42 C43 1.360(11) . ?
C42 H42A 0.9500 . ?
C43 H43A 0.9500 . ?
O3 C44 1.397(8) . ?
O3 C45 1.397(8) . ?
O4 C46 1.400(7) . ?
O4 C47 1.399(8) . ?
C44 H44A 0.9800 . ?
C44 H44B 0.9800 . ?
C44 H44C 0.9800 . ?
C45 C46 1.498(13) . ?
C45 H45A 0.9900 . ?
C45 H45B 0.9900 . ?
C46 H46A 0.9900 . ?
C46 H46B 0.9900 . ?
C47 H47A 0.9800 . ?
C47 H47B 0.9800 . ?
C47 H47C 0.9800 . ?
O3' C45' 1.398(8) . ?
O3' C44' 1.398(8) . ?
O4' C46' 1.397(8) . ?
O4' C47' 1.398(8) . ?
C44' H44D 0.9800 . ?
C44' H44E 0.9800 . ?
C44' H44F 0.9800 . ?
C45' C46' 1.490(14) . ?
C45' H45C 0.9900 . ?
C45' H45D 0.9900 . ?
C46' H46C 0.9900 . ?
C46' H46D 0.9900 . ?
C47' H47D 0.9800 . ?
C47' H47E 0.9800 . ?
C47' H47F 0.9800 . ?
O5 C48 1.394(8) . ?
O5 C49 1.401(8) . ?
O6 C51 1.395(8) . ?
O6 C50 1.396(8) . ?
C48 H48A 0.9800 . ?
C48 H48B 0.9800 . ?
C48 H48C 0.9800 . ?
C49 C50 1.491(14) . ?
C49 H49A 0.9900 . ?
C49 H49B 0.9900 . ?
C50 H50A 0.9900 . ?
C50 H50B 0.9900 . ?
C51 H51A 0.9800 . ?
C51 H51B 0.9800 . ?
C51 H51C 0.9800 . ?
O5' C48' 1.391(8) . ?
O5' C49' 1.397(8) . ?
O6' C50' 1.401(8) . ?
O6' C51' 1.402(8) . ?
C48' H48D 0.9800 . ?
C48' H48E 0.9800 . ?
C48' H48F 0.9800 . ?
C49' C50' 1.489(14) . ?
C49' H49C 0.9900 . ?
C49' H49D 0.9900 . ?
C50' H50C 0.9900 . ?
C50' H50D 0.9900 . ?
C51' H51D 0.9800 . ?
C51' H51E 0.9800 . ?
C51' H51F 0.9800 . ?
